data_2014187
loop_
_publ_author_name
'Sabine Schmid'
'Wolfgang Schnick'

_publ_section_title
;
 Rubidium metaborate, Rb~3~B~3~O~6~
;
_journal_issue 7
_journal_name_full 'Acta Crystallographica Section C'
_journal_page_first i69
_journal_page_last i70
_journal_paper_doi 10.1107/S0108270104010066
_journal_volume 60
_journal_year 2004
_chemical_formula_iupac 'Rb3 B3 O6'
_chemical_formula_moiety 'Rb3 B3 O6'
_chemical_formula_sum 'B3 O6 Rb3'
_chemical_formula_weight 384.85
_space_group_IT_number 167
_symmetry_cell_setting trigonal
_symmetry_space_group_name_Hall '-R 3 2"c'
_symmetry_space_group_name_H-M 'R -3 c :H'
_audit_creation_method 'WinGX routine CIF_UPDATE'
_cell_angle_alpha 90
_cell_angle_beta 90
_cell_angle_gamma 120
_cell_formula_units_Z 6
_cell_length_a 13.1572(19)
_cell_length_b 13.1572(19)
_cell_length_c 7.7434(15)
_cell_measurement_reflns_used 8606
_cell_measurement_temperature 293(2)
_cell_measurement_theta_max 40.250
_cell_measurement_theta_min 3.134
_cell_volume 1160.9(3)
_computing_cell_refinement 'HKL Scalepack (Otwinowski & Minor, 1997)'
_computing_data_collection 'Collect (Nonius, 1997--2000)'
_computing_data_reduction 'HKL Denzo (Otwinowski & Minor, 1997) and Scalepack'
_computing_molecular_graphics 'DIAMOND (Brandenburg, 1999)'
_computing_publication_material
;
PLATON (Spek, 2003) and WinGX (Farrugia, 2003)
;
_computing_structure_refinement 'SHELXL97 (Sheldrick, 1997)'
_computing_structure_solution 'SHELXS97 (Sheldrick, 1997)'
_diffrn_detector_area_resol_mean 9
_diffrn_measured_fraction_theta_full 0.996
_diffrn_measured_fraction_theta_max 0.996
_diffrn_measurement_device '95mm CCD camera on \k-goniostat'
_diffrn_measurement_device_type 'Nonius KappaCCD'
_diffrn_measurement_method '\f and \w'
_diffrn_radiation_monochromator 'vertically mounted graphite crystal'
_diffrn_radiation_type MoK\a
_diffrn_radiation_wavelength 0.71073
_diffrn_reflns_av_R_equivalents 0.0817
_diffrn_reflns_limit_h_max 15
_diffrn_reflns_limit_h_min -15
_diffrn_reflns_limit_k_max 15
_diffrn_reflns_limit_k_min -15
_diffrn_reflns_limit_l_max 9
_diffrn_reflns_limit_l_min -9
_diffrn_reflns_number 5001
_diffrn_reflns_theta_full 25
_diffrn_reflns_theta_max 25
_diffrn_reflns_theta_min 5.37
_diffrn_standards_decay_% 0
_diffrn_standards_interval_count 0
_diffrn_standards_interval_time 0
_diffrn_standards_number 0
_exptl_absorpt_coefficient_mu 18.873
_exptl_absorpt_correction_T_max 0.1538
_exptl_absorpt_correction_T_min 0.0557
_exptl_absorpt_correction_type numerical
_exptl_absorpt_process_details
;
  X-SHAPE  (Stoe & Cie, 1999),
;
_exptl_crystal_colour colourless
_exptl_crystal_density_diffrn 3.303
_exptl_crystal_density_method 'not measured'
_exptl_crystal_description block
_exptl_crystal_F_000 1044
_exptl_crystal_size_max 0.38
_exptl_crystal_size_mid 0.19
_exptl_crystal_size_min 0.17
_refine_diff_density_max 0.428
_refine_diff_density_min -0.399
_refine_ls_extinction_coef 0.00105(19)
_refine_ls_extinction_expression Fc^*^=kFc[1+0.001xFc^2^\l^3^/sin(2\q)]^-1/4^
_refine_ls_extinction_method SHELXL97
_refine_ls_goodness_of_fit_ref 1.221
_refine_ls_hydrogen_treatment none
_refine_ls_matrix_type full
_refine_ls_number_parameters 22
_refine_ls_number_reflns 231
_refine_ls_number_restraints 0
_refine_ls_restrained_S_all 1.221
_refine_ls_R_factor_gt 0.0194
_refine_ls_shift/su_max 0
_refine_ls_structure_factor_coef Fsqd
_refine_ls_weighting_details 'calc w=1/[\s^2^(Fo^2^)+(0.0139P)^2^+8.1199P] where P=(Fo^2^+2Fc^2^)/3'
_refine_ls_weighting_scheme calc
_refine_ls_wR_factor_ref 0.0462
_reflns_number_gt 226
_reflns_number_total 231
_reflns_threshold_expression I>2\s(I)
_cod_data_source_file iz1042.cif
_cod_data_source_block I
_cod_original_sg_symbol_Hall -R32"c
_cod_original_sg_symbol_H-M 'R -3c'
_cod_database_code 2014187
_cod_database_fobs_code 2014187

loop_
_symmetry_equiv_pos_as_xyz
'x, y, z'
'-y, x-y, z'
'-x+y, -x, z'
'y, x, -z+1/2'
'x-y, -y, -z+1/2'
'-x, -x+y, -z+1/2'
'x+2/3, y+1/3, z+1/3'
'-y+2/3, x-y+1/3, z+1/3'
'-x+y+2/3, -x+1/3, z+1/3'
'y+2/3, x+1/3, -z+5/6'
'x-y+2/3, -y+1/3, -z+5/6'
'-x+2/3, -x+y+1/3, -z+5/6'
'x+1/3, y+2/3, z+2/3'
'-y+1/3, x-y+2/3, z+2/3'
'-x+y+1/3, -x+2/3, z+2/3'
'y+1/3, x+2/3, -z+7/6'
'x-y+1/3, -y+2/3, -z+7/6'
'-x+1/3, -x+y+2/3, -z+7/6'
'-x, -y, -z'
'y, -x+y, -z'
'x-y, x, -z'
'-y, -x, z-1/2'
'-x+y, y, z-1/2'
'x, x-y, z-1/2'
'-x+2/3, -y+1/3, -z+1/3'
'y+2/3, -x+y+1/3, -z+1/3'
'x-y+2/3, x+1/3, -z+1/3'
'-y+2/3, -x+1/3, z-1/6'
'-x+y+2/3, y+1/3, z-1/6'
'x+2/3, x-y+1/3, z-1/6'
'-x+1/3, -y+2/3, -z+2/3'
'y+1/3, -x+y+2/3, -z+2/3'
'x-y+1/3, x+2/3, -z+2/3'
'-y+1/3, -x+2/3, z+1/6'
'-x+y+1/3, y+2/3, z+1/6'
'x+1/3, x-y+2/3, z+1/6'

loop_
_atom_site_label
_atom_site_fract_x
_atom_site_fract_y
_atom_site_fract_z
_atom_site_U_iso_or_equiv
_atom_site_adp_type
_atom_site_calc_flag
_atom_site_refinement_flags
_atom_site_occupancy
_atom_site_disorder_assembly
_atom_site_disorder_group
_atom_site_type_symbol
Rb1 0.43824(3) 0.0000 0.2500 0.0190(3) Uani d S 1 . . Rb
O1 0.2091(2) 0.0000 0.2500 0.0185(8) Uani d S 1 . . O
O2 0.1046(2) 0.1046(2) 0.2500 0.0198(8) Uani d S 1 . . O
B1 0.1092(4) 0.0000 0.2500 0.0171(12) Uani d S 1 . . B

loop_
_atom_site_aniso_label
_atom_site_aniso_U_11
_atom_site_aniso_U_22
_atom_site_aniso_U_33
_atom_site_aniso_U_12
_atom_site_aniso_U_13
_atom_site_aniso_U_23
Rb1 0.0178(3) 0.0169(3) 0.0221(4) 0.00846(16) 0.00203(9) 0.00407(17)
O1 0.0132(12) 0.0190(18) 0.0252(19) 0.0095(9) -0.0003(8) -0.0005(15)
O2 0.0104(12) 0.0104(12) 0.036(2) 0.0036(13) -0.0013(7) 0.0013(7)
B1 0.017(2) 0.019(3) 0.015(3) 0.0095(14) 0.0004(10) 0.001(2)

loop_
_atom_type_symbol
_atom_type_description
_atom_type_scat_dispersion_real
_atom_type_scat_dispersion_imag
_atom_type_scat_source
B B 0.0013 0.0007 'International Tables Vol C Tables 4.2.6.8 and 6.1.1.4'
O O 0.0106 0.006 'International Tables Vol C Tables 4.2.6.8 and 6.1.1.4'
Rb Rb -0.9393 2.9676 'International Tables Vol C Tables 4.2.6.8 and 6.1.1.4'

loop_
_geom_angle_atom_site_label_1
_geom_angle_atom_site_label_2
_geom_angle_atom_site_label_3
_geom_angle_site_symmetry_1
_geom_angle_site_symmetry_3
_geom_angle
O1 Rb1 O1 26 33_545 82.39(10)
O1 Rb1 O2 26 25 48.35(6)
O1 Rb1 O2 33_545 25 126.89(7)
O1 Rb1 O2 26 33_545 126.89(7)
O1 Rb1 O2 33_545 33_545 48.35(6)
O2 Rb1 O2 25 33_545 175.10(6)
O1 Rb1 O1 26 14_544 89.37(2)
O1 Rb1 O1 33_545 14_544 107.09(9)
O2 Rb1 O1 25 14_544 92.81(5)
O2 Rb1 O1 33_545 14_544 88.11(5)
O1 Rb1 O1 26 9 107.09(9)
O1 Rb1 O1 33_545 9 89.37(2)
O2 Rb1 O1 25 9 88.11(5)
O2 Rb1 O1 33_545 9 92.81(5)
O1 Rb1 O1 14_544 9 158.34(7)
O1 Rb1 O1 26 . 138.81(5)
O1 Rb1 O1 33_545 . 138.81(5)
O2 Rb1 O1 25 . 92.45(3)
O2 Rb1 O1 33_545 . 92.45(3)
O1 Rb1 O1 14_544 . 79.17(3)
O1 Rb1 O1 9 . 79.17(3)
O1 Rb1 B1 26 26 23.88(11)
O1 Rb1 B1 33_545 26 101.80(9)
O2 Rb1 B1 25 26 25.70(8)
O2 Rb1 B1 33_545 26 149.40(9)
O1 Rb1 B1 14_544 26 96.76(4)
O1 Rb1 B1 9 26 93.41(8)
O1 Rb1 B1 . 26 118.14(8)
O1 Rb1 B1 26 33_545 101.80(9)
O1 Rb1 B1 33_545 33_545 23.88(11)
O2 Rb1 B1 25 33_545 149.40(9)
O2 Rb1 B1 33_545 33_545 25.70(8)
O1 Rb1 B1 14_544 33_545 93.41(8)
O1 Rb1 B1 9 33_545 96.77(4)
O1 Rb1 B1 . 33_545 118.15(8)
B1 Rb1 B1 26 33_545 123.71(16)
O1 Rb1 Rb1 26 14_544 87.24(4)
O1 Rb1 Rb1 33_545 14_544 159.027(14)
O2 Rb1 Rb1 25 14_544 52.82(4)
O2 Rb1 Rb1 33_545 14_544 130.890(9)
O1 Rb1 Rb1 14_544 14_544 54.41(6)
O1 Rb1 Rb1 9 14_544 111.15(2)
O1 Rb1 Rb1 . 14_544 53.950(9)
B1 Rb1 Rb1 26 14_544 73.65(5)
B1 Rb1 Rb1 33_545 14_544 146.80(7)
O1 Rb1 Rb1 26 9 159.028(14)
O1 Rb1 Rb1 33_545 9 87.25(4)
O2 Rb1 Rb1 25 9 130.888(8)
O2 Rb1 Rb1 33_545 9 52.82(4)
O1 Rb1 Rb1 14_544 9 111.15(2)
O1 Rb1 Rb1 9 9 54.41(6)
O1 Rb1 Rb1 . 9 53.949(9)
B1 Rb1 Rb1 26 9 146.80(7)
B1 Rb1 Rb1 33_545 9 73.65(5)
Rb1 Rb1 Rb1 14_544 9 107.899(18)
O1 Rb1 B1 26 9 87.34(8)
O1 Rb1 B1 33_545 9 90.42(4)
O2 Rb1 B1 25 9 71.60(6)
O2 Rb1 B1 33_545 9 108.26(6)
O1 Rb1 B1 14_544 9 161.60(6)
O1 Rb1 B1 9 9 20.10(9)
O1 Rb1 B1 . 9 91.49(4)
B1 Rb1 B1 26 9 73.56(12)
B1 Rb1 B1 33_545 9 104.98(8)
Rb1 Rb1 B1 14_544 9 107.32(2)
Rb1 Rb1 B1 9 9 74.50(7)
B1 O1 Rb1 . 27_445 92.59(6)
B1 O1 Rb1 . 32 92.59(6)
Rb1 O1 Rb1 27_445 32 174.82(12)
B1 O1 Rb1 . 9 108.36(6)
Rb1 O1 Rb1 27_445 9 90.63(2)
Rb1 O1 Rb1 32 9 87.74(2)
B1 O1 Rb1 . 14_544 108.36(6)
Rb1 O1 Rb1 27_445 14_544 87.74(2)
Rb1 O1 Rb1 32 14_544 90.63(2)
Rb1 O1 Rb1 9 14_544 143.28(11)
B1 O1 Rb1 . . 180.0
Rb1 O1 Rb1 27_445 . 87.41(6)
Rb1 O1 Rb1 32 . 87.41(6)
Rb1 O1 Rb1 9 . 71.64(6)
Rb1 O1 Rb1 14_544 . 71.64(6)
B1 O2 B1 . 2 124.3(5)
B1 O2 Rb1 . 32 90.54(19)
B1 O2 Rb1 2 32 137.35(18)
B1 O2 Rb1 . 25 137.35(18)
B1 O2 Rb1 2 25 90.54(19)
Rb1 O2 Rb1 32 25 74.36(8)
O1 B1 O2 . 3 122.1(2)
O1 B1 O2 . . 122.1(2)
O2 B1 O2 3 . 115.7(5)
O1 B1 Rb1 . 27_445 63.53(9)
O2 B1 Rb1 3 27_445 63.76(14)
O2 B1 Rb1 . 27_445 156.38(6)
O1 B1 Rb1 . 32 63.53(9)
O2 B1 Rb1 3 32 156.38(6)
O2 B1 Rb1 . 32 63.76(14)
Rb1 B1 Rb1 27_445 32 127.06(18)
O1 B1 Rb1 . 9 51.55(7)
O2 B1 Rb1 3 9 92.98(12)
O2 B1 Rb1 . 9 127.55(9)
Rb1 B1 Rb1 27_445 9 75.02(8)
Rb1 B1 Rb1 32 9 72.79(7)
O1 B1 Rb1 . 14_544 51.54(7)
O2 B1 Rb1 3 14_544 127.55(9)
O2 B1 Rb1 . 14_544 92.98(12)
Rb1 B1 Rb1 27_445 14_544 72.79(7)
Rb1 B1 Rb1 32 14_544 75.02(8)
Rb1 B1 Rb1 9 14_544 103.09(14)

loop_
_geom_bond_atom_site_label_1
_geom_bond_atom_site_label_2
_geom_bond_site_symmetry_2
_geom_bond_distance
_geom_bond_publ_flag
Rb1 O1 26 2.9082(16) ?
Rb1 O1 33_545 2.908(3) ?
Rb1 O2 25 2.911(3) ?
Rb1 O2 33_545 2.911(2) ?
Rb1 O1 14_544 2.9971(11) ?
Rb1 O1 9 2.9971(11) ?
Rb1 O1 . 3.014(3) ?
Rb1 B1 26 3.245(2) ?
Rb1 B1 33_545 3.245(5) ?
Rb1 Rb1 14_544 3.5182(7) ?
Rb1 Rb1 9 3.5183(7) ?
Rb1 B1 9 3.632(3) ?
O1 B1 . 1.315(6) ?
O1 Rb1 27_445 2.9081(5) ?
O1 Rb1 32 2.9081(5) ?
O1 Rb1 9 2.9970(11) ?
O1 Rb1 14_544 2.9971(11) ?
O2 B1 . 1.407(3) ?
O2 B1 2 1.407(3) ?
O2 Rb1 32 2.911(2) ?
O2 Rb1 25 2.911(2) ?
B1 O2 3 1.407(3) ?
B1 Rb1 27_445 3.245(2) ?
B1 Rb1 32 3.245(2) ?
B1 Rb1 9 3.632(3) ?
B1 Rb1 14_544 3.632(3) ?
